data_7221937
loop_
_publ_author_name
'Barve, Indrajeet J.'
'Dalvi, Prashant B.'
'Thikekar, Tushar Ulhas'
'Chanda, Kaushik'
'Liu, Yu-Li'
'Fang, Chiu-Ping'
'Liu, Chia-Chen'
'Sun, Chung-Ming'

_publ_section_title
;
 Design, synthesis and diversification of natural product-inspired
 hydantoin-fused tetrahydroazepino indoles
;
_journal_issue 89
_journal_name_full 'RSC Adv.'
_journal_page_first 73169
_journal_paper_doi 10.1039/C5RA12063B
_journal_volume 5
_journal_year 2015
_chemical_formula_sum 'C23 H16 Cl N3 O4'
_chemical_formula_weight 433.84
_chemical_name_common
'(S)-ethyl 2-(4-chlorophenyl)-1,3-dioxo-1,2,3,7,12,12a-hexahydroimidazo[1',5':1,7]azepino[4,5-b]indole-6-carboxylate'
_chemical_name_systematic PD-N4-17
_space_group_crystal_system monoclinic
_space_group_IT_number 14
_space_group_name_Hall '-P 2ybc'
_space_group_name_H-M_alt 'P 1 21/c 1'
_symmetry_space_group_name_Hall '-P 2ybc'
_symmetry_space_group_name_H-M 'P 1 21/c 1'
_atom_sites_solution_hydrogens geom
_audit_creation_method SHELXL-2014/6
_audit_update_record
;
2014-10-08 deposited with the CCDC.
2015-08-24 downloaded from the CCDC.
;
_cell_angle_alpha 90
_cell_angle_beta 97.152(3)
_cell_angle_gamma 90
_cell_formula_units_Z 4
_cell_length_a 6.6540(3)
_cell_length_b 12.6487(7)
_cell_length_c 23.3926(13)
_cell_measurement_reflns_used 4495
_cell_measurement_temperature 100(2)
_cell_measurement_theta_max 66.4034
_cell_measurement_theta_min 3.8089
_cell_volume 1953.51(18)
_computing_cell_refinement 'SAINT V8.34A (Bruker AXS Inc., 2013)'
_computing_data_collection 'APEX2 (Bruker AXS, 2010)'
_computing_data_reduction 'SAINT V8.34A (Bruker AXS Inc., 2013)'
_computing_molecular_graphics 'SHELXTL (Sheldrick, 2008)'
_computing_publication_material SHELXTL
_computing_structure_refinement 'SHELXL-2014/6 (Sheldrick, 2014)'
_diffrn_ambient_temperature 100(2)
_diffrn_detector_area_resol_mean 8.3333
_diffrn_measured_fraction_theta_full 0.962
_diffrn_measured_fraction_theta_max 0.981
_diffrn_measurement_device_type 'Bruker APEX-II CCD'
_diffrn_measurement_method '\f and \w scans'
_diffrn_radiation_type CuK\a
_diffrn_radiation_wavelength 1.54178
_diffrn_reflns_av_R_equivalents 0.0726
_diffrn_reflns_av_unetI/netI 0.0805
_diffrn_reflns_laue_measured_fraction_full 0.962
_diffrn_reflns_laue_measured_fraction_max 0.981
_diffrn_reflns_limit_h_max 4
_diffrn_reflns_limit_h_min -7
_diffrn_reflns_limit_k_max 15
_diffrn_reflns_limit_k_min -13
_diffrn_reflns_limit_l_max 27
_diffrn_reflns_limit_l_min -27
_diffrn_reflns_number 12712
_diffrn_reflns_point_group_measured_fraction_full 0.962
_diffrn_reflns_point_group_measured_fraction_max 0.981
_diffrn_reflns_theta_full 67.679
_diffrn_reflns_theta_max 66.826
_diffrn_reflns_theta_min 3.809
_exptl_absorpt_coefficient_mu 2.058
_exptl_absorpt_correction_T_max 0.9492
_exptl_absorpt_correction_T_min 0.4939
_exptl_absorpt_correction_type multi-scan
_exptl_absorpt_process_details 'SADABS V2014/4 (Bruker AXS Inc.)'
_exptl_crystal_colour Colorless
_exptl_crystal_density_diffrn 1.475
_exptl_crystal_density_meas ?
_exptl_crystal_density_method 'not measured'
_exptl_crystal_description Acicular
_exptl_crystal_F_000 896
_exptl_crystal_recrystallization_method 'Re-crystallisation from solvent: Acetone'
_exptl_crystal_size_max 0.30
_exptl_crystal_size_mid 0.01
_exptl_crystal_size_min 0.01
_refine_diff_density_max 0.579
_refine_diff_density_min -0.415
_refine_diff_density_rms 0.093
_refine_ls_extinction_method none
_refine_ls_goodness_of_fit_ref 1.132
_refine_ls_hydrogen_treatment constr
_refine_ls_matrix_type full
_refine_ls_number_parameters 281
_refine_ls_number_reflns 3385
_refine_ls_number_restraints 0
_refine_ls_restrained_S_all 1.132
_refine_ls_R_factor_all 0.1359
_refine_ls_R_factor_gt 0.0852
_refine_ls_shift/su_max 0.000
_refine_ls_shift/su_mean 0.000
_refine_ls_structure_factor_coef Fsqd
_refine_ls_weighting_details 'w=1/[\s^2^(Fo^2^)+(0.1412P)^2^+1.5598P] where P=(Fo^2^+2Fc^2^)/3'
_refine_ls_weighting_scheme calc
_refine_ls_wR_factor_gt 0.2415
_refine_ls_wR_factor_ref 0.2862
_reflns_Friedel_coverage 0.000
_reflns_number_gt 2165
_reflns_number_total 3385
_reflns_threshold_expression 'I > 2\s(I)'
_cod_data_source_file c5ra12063b2.cif
_cod_data_source_block cu_140906lt_0m
_cod_depositor_comments
;
The following automatic conversions were performed:

'_exptl_crystal_density_meas' value 'not measured' was changed to '?'
- the value is perceived as not measured.

Automatic conversion script
Id: cif_fix_values 3271 2015-04-21 07:52:19Z andrius 
;
_cod_database_code 7221937
_shelx_space_group_comment
;
The symmetry employed for this shelxl refinement is uniquely defined
by the following loop, which should always be used as a source of
symmetry information in preference to the above space-group names.
They are only intended as comments.
;
_shelxl_version_number 2014/6

loop_
_space_group_symop_operation_xyz
'x, y, z'
'-x, y+1/2, -z+1/2'
'-x, -y, -z'
'x, -y-1/2, z-1/2'

loop_
_atom_site_label
_atom_site_type_symbol
_atom_site_fract_x
_atom_site_fract_y
_atom_site_fract_z
_atom_site_U_iso_or_equiv
_atom_site_adp_type
_atom_site_occupancy
_atom_site_site_symmetry_order
_atom_site_calc_flag
_atom_site_refinement_flags_posn
_atom_site_refinement_flags_adp
Cl1 Cl 0.1805(3) -0.45028(15) 1.06141(8) 0.0953(7) Uani 1 1 d . .
O1 O 0.2237(4) 0.1255(3) 0.69955(14) 0.0535(9) Uani 1 1 d . .
O2 O 0.7333(5) -0.0581(3) 0.98215(17) 0.0755(13) Uani 1 1 d . .
O3 O 0.4614(5) 0.2442(3) 0.68547(15) 0.0559(9) Uani 1 1 d . .
O4 O 0.1963(4) -0.1036(3) 0.84264(14) 0.0544(9) Uani 1 1 d . .
N1 N 0.4702(6) 0.0093(4) 0.84837(18) 0.0570(12) Uani 1 1 d . .
N2 N 0.4454(6) -0.1025(3) 0.92096(18) 0.0527(11) Uani 1 1 d . .
N3 N 0.7940(6) 0.2591(3) 0.76266(18) 0.0530(11) Uani 1 1 d . .
H5 H 0.7341 0.2916 0.7319 0.064 Uiso 1 1 calc R U
C1 C -0.0972(7) 0.1051(4) 0.6451(2) 0.0554(13) Uani 1 1 d . .
H1 H -0.0686 0.0307 0.6376 0.083 Uiso 1 1 calc R U
H13 H -0.1924 0.1331 0.6133 0.083 Uiso 1 1 calc R U
H14 H -0.1569 0.1107 0.6812 0.083 Uiso 1 1 calc R U
C2 C 0.0968(6) 0.1676(4) 0.6498(2) 0.0532(13) Uani 1 1 d . .
H11 H 0.1636 0.1592 0.6146 0.064 Uiso 1 1 calc R U
H12 H 0.0696 0.2437 0.6553 0.064 Uiso 1 1 calc R U
C3 C 0.4037(7) 0.1741(4) 0.7143(2) 0.0474(12) Uani 1 1 d . .
C4 C 0.5136(6) 0.1312(4) 0.7688(2) 0.0473(12) Uani 1 1 d . .
C5 C 0.4160(7) 0.0574(4) 0.7958(2) 0.0501(12) Uani 1 1 d . .
H4 H 0.2905 0.0347 0.7757 0.060 Uiso 1 1 calc R U
C6 C 0.3505(7) -0.0694(4) 0.8673(2) 0.0503(12) Uani 1 1 d . .
C7 C 0.3752(7) -0.1874(4) 0.9533(2) 0.0487(12) Uani 1 1 d . .
C8 C 0.5045(7) -0.2713(4) 0.9682(2) 0.0533(13) Uani 1 1 d . .
H2 H 0.6345 -0.2726 0.9554 0.064 Uiso 1 1 calc R U
C9 C 0.4464(8) -0.3529(4) 1.0013(2) 0.0595(14) Uani 1 1 d . .
H3 H 0.5352 -0.4101 1.0125 0.071 Uiso 1 1 calc R U
C10 C 0.2528(8) -0.3485(5) 1.0179(2) 0.0658(16) Uani 1 1 d . .
C11 C 0.6196(8) -0.0447(5) 0.9385(3) 0.0716(18) Uani 1 1 d . .
C12 C 0.6317(9) 0.0412(6) 0.8941(3) 0.091(2) Uani 1 1 d . .
C13 C 0.7127(6) 0.1756(4) 0.7900(2) 0.0475(12) Uani 1 1 d . .
C14 C 0.9819(7) 0.2840(4) 0.7904(2) 0.0498(12) Uani 1 1 d . .
C15 C 1.0174(7) 0.2157(4) 0.8379(2) 0.0523(13) Uani 1 1 d . .
C16 C 0.8454(7) 0.1468(5) 0.8368(2) 0.0569(14) Uani 1 1 d . .
C17 C 0.8276(9) 0.0567(7) 0.8774(3) 0.098(3) Uani 1 1 d . .
H6 H 0.9395 0.0130 0.8910 0.117 Uiso 1 1 calc R U
C18 C 1.2008(7) 0.2263(5) 0.8751(2) 0.0571(14) Uani 1 1 d . .
H10 H 1.2274 0.1836 0.9085 0.069 Uiso 1 1 calc R U
C19 C 1.3405(7) 0.3001(4) 0.8616(2) 0.0537(13) Uani 1 1 d . .
H9 H 1.4649 0.3073 0.8860 0.064 Uiso 1 1 calc R U
C20 C 1.3033(7) 0.3638(4) 0.8132(2) 0.0558(13) Uani 1 1 d . .
H8 H 1.4044 0.4121 0.8045 0.067 Uiso 1 1 calc R U
C21 C 1.1229(7) 0.3583(4) 0.7776(2) 0.0556(13) Uani 1 1 d . .
H7 H 1.0958 0.4040 0.7453 0.067 Uiso 1 1 calc R U
C22 C 0.1821(7) -0.1845(5) 0.9703(2) 0.0590(14) Uani 1 1 d . .
H16 H 0.0938 -0.1268 0.9596 0.071 Uiso 1 1 calc R U
C23 C 0.1210(8) -0.2667(5) 1.0029(2) 0.0641(15) Uani 1 1 d . .
H15 H -0.0103 -0.2667 1.0148 0.077 Uiso 1 1 calc R U

loop_
_atom_site_aniso_label
_atom_site_aniso_U_11
_atom_site_aniso_U_22
_atom_site_aniso_U_33
_atom_site_aniso_U_23
_atom_site_aniso_U_13
_atom_site_aniso_U_12
Cl1 0.0860(13) 0.1080(14) 0.0886(13) 0.0254(10) -0.0028(9) -0.0408(10)
O1 0.0258(15) 0.073(2) 0.058(2) 0.0068(17) -0.0083(14) 0.0010(16)
O2 0.044(2) 0.099(3) 0.076(3) 0.027(2) -0.0238(18) -0.021(2)
O3 0.0275(16) 0.081(2) 0.057(2) 0.0076(19) -0.0043(14) 0.0025(17)
O4 0.0239(15) 0.076(2) 0.059(2) -0.0008(17) -0.0116(14) -0.0034(16)
N1 0.037(2) 0.070(3) 0.058(3) 0.015(2) -0.0167(18) -0.009(2)
N2 0.0286(19) 0.069(3) 0.056(2) 0.004(2) -0.0117(17) -0.006(2)
N3 0.032(2) 0.069(3) 0.055(3) 0.004(2) -0.0077(17) 0.001(2)
C1 0.030(2) 0.073(3) 0.060(3) 0.007(3) -0.005(2) 0.003(2)
C2 0.024(2) 0.074(3) 0.058(3) 0.007(3) -0.0082(19) -0.003(2)
C3 0.027(2) 0.059(3) 0.054(3) -0.001(2) -0.0020(19) 0.003(2)
C4 0.024(2) 0.062(3) 0.054(3) -0.001(2) -0.0035(19) 0.000(2)
C5 0.032(2) 0.058(3) 0.056(3) -0.003(2) -0.011(2) 0.001(2)
C6 0.034(2) 0.064(3) 0.051(3) 0.000(2) -0.002(2) 0.007(2)
C7 0.026(2) 0.066(3) 0.051(3) -0.002(2) -0.0099(18) -0.004(2)
C8 0.032(2) 0.065(3) 0.059(3) -0.001(3) -0.007(2) -0.001(2)
C9 0.040(3) 0.066(3) 0.066(3) 0.002(3) -0.015(2) -0.003(3)
C10 0.052(3) 0.088(4) 0.054(3) 0.005(3) -0.008(2) -0.020(3)
C11 0.035(3) 0.089(4) 0.082(4) 0.024(3) -0.027(3) -0.021(3)
C12 0.053(3) 0.132(6) 0.078(4) 0.041(4) -0.034(3) -0.042(4)
C13 0.027(2) 0.059(3) 0.055(3) -0.001(2) 0.0011(19) 0.003(2)
C14 0.028(2) 0.066(3) 0.054(3) -0.008(2) -0.0001(19) 0.001(2)
C15 0.028(2) 0.075(3) 0.054(3) 0.000(3) 0.0013(19) 0.003(2)
C16 0.026(2) 0.082(4) 0.061(3) 0.007(3) -0.004(2) -0.007(3)
C17 0.045(3) 0.151(7) 0.089(5) 0.059(5) -0.024(3) -0.029(4)
C18 0.032(2) 0.087(4) 0.052(3) 0.007(3) 0.000(2) 0.002(3)
C19 0.031(2) 0.073(3) 0.056(3) -0.004(3) 0.000(2) -0.004(2)
C20 0.038(3) 0.065(3) 0.062(3) -0.005(3) 0.000(2) -0.001(2)
C21 0.033(2) 0.072(3) 0.060(3) 0.006(3) -0.002(2) -0.004(3)
C22 0.029(2) 0.082(4) 0.063(3) -0.007(3) -0.004(2) 0.000(3)
C23 0.035(3) 0.088(4) 0.067(4) 0.004(3) 0.001(2) -0.009(3)

loop_
_atom_type_symbol
_atom_type_description
_atom_type_scat_dispersion_real
_atom_type_scat_dispersion_imag
_atom_type_scat_source
C C 0.0181 0.0091 'International Tables Vol C Tables 4.2.6.8 and 6.1.1.4'
H H 0.0000 0.0000 'International Tables Vol C Tables 4.2.6.8 and 6.1.1.4'
N N 0.0311 0.0180 'International Tables Vol C Tables 4.2.6.8 and 6.1.1.4'
O O 0.0492 0.0322 'International Tables Vol C Tables 4.2.6.8 and 6.1.1.4'
Cl Cl 0.3639 0.7018 'International Tables Vol C Tables 4.2.6.8 and 6.1.1.4'

loop_
_geom_angle_atom_site_label_1
_geom_angle_atom_site_label_2
_geom_angle_atom_site_label_3
_geom_angle
C3 O1 C2 116.6(4)
C5 N1 C6 120.4(4)
C5 N1 C12 127.8(4)
C6 N1 C12 111.2(4)
C11 N2 C6 112.0(4)
C11 N2 C7 123.8(4)
C6 N2 C7 124.2(4)
C14 N3 C13 110.1(4)
C14 N3 H5 124.9
C13 N3 H5 124.9
C2 C1 H1 109.5
C2 C1 H13 109.5
H1 C1 H13 109.5
C2 C1 H14 109.5
H1 C1 H14 109.5
H13 C1 H14 109.5
O1 C2 C1 106.0(4)
O1 C2 H11 110.5
C1 C2 H11 110.5
O1 C2 H12 110.5
C1 C2 H12 110.5
H11 C2 H12 108.7
O3 C3 O1 121.6(4)
O3 C3 C4 126.1(4)
O1 C3 C4 112.2(4)
C5 C4 C13 125.3(4)
C5 C4 C3 116.2(4)
C13 C4 C3 118.4(4)
C4 C5 N1 129.7(4)
C4 C5 H4 115.1
N1 C5 H4 115.1
O4 C6 N1 127.0(5)
O4 C6 N2 126.2(5)
N1 C6 N2 106.8(4)
C8 C7 C22 121.1(5)
C8 C7 N2 118.5(4)
C22 C7 N2 120.4(5)
C9 C8 C7 120.5(5)
C9 C8 H2 119.7
C7 C8 H2 119.7
C8 C9 C10 117.5(5)
C8 C9 H3 121.2
C10 C9 H3 121.2
C23 C10 C9 122.8(5)
C23 C10 Cl1 119.4(5)
C9 C10 Cl1 117.7(5)
O2 C11 N2 126.1(5)
O2 C11 C12 127.0(5)
N2 C11 C12 106.8(4)
C17 C12 N1 116.7(6)
C17 C12 C11 114.7(6)
N1 C12 C11 101.9(4)
C16 C13 N3 108.9(4)
C16 C13 C4 129.3(5)
N3 C13 C4 121.8(4)
N3 C14 C21 130.9(5)
N3 C14 C15 106.7(4)
C21 C14 C15 122.4(4)
C14 C15 C18 118.4(5)
C14 C15 C16 107.7(4)
C18 C15 C16 133.9(5)
C13 C16 C15 106.6(5)
C13 C16 C17 128.0(5)
C15 C16 C17 125.2(4)
C12 C17 C16 115.3(6)
C12 C17 H6 122.3
C16 C17 H6 122.3
C19 C18 C15 118.6(5)
C19 C18 H10 120.7
C15 C18 H10 120.7
C18 C19 C20 121.5(5)
C18 C19 H9 119.3
C20 C19 H9 119.3
C21 C20 C19 121.3(5)
C21 C20 H8 119.4
C19 C20 H8 119.4
C20 C21 C14 117.8(5)
C20 C21 H7 121.1
C14 C21 H7 121.1
C23 C22 C7 118.9(5)
C23 C22 H16 120.6
C7 C22 H16 120.6
C10 C23 C22 119.1(5)
C10 C23 H15 120.5
C22 C23 H15 120.5

loop_
_geom_bond_atom_site_label_1
_geom_bond_atom_site_label_2
_geom_bond_distance
Cl1 C10 1.745(6)
O1 C3 1.352(6)
O1 C2 1.451(5)
O2 C11 1.205(6)
O3 C3 1.206(6)
O4 C6 1.193(6)
N1 C5 1.380(6)
N1 C6 1.382(7)
N1 C12 1.475(6)
N2 C11 1.389(6)
N2 C6 1.398(6)
N2 C7 1.426(7)
N3 C14 1.372(6)
N3 C13 1.379(6)
N3 H5 0.8800
C1 C2 1.506(7)
C1 H1 0.9800
C1 H13 0.9800
C1 H14 0.9800
C2 H11 0.9900
C2 H12 0.9900
C3 C4 1.490(7)
C4 C5 1.339(7)
C4 C13 1.467(6)
C5 H4 0.9500
C7 C8 1.383(7)
C7 C22 1.391(6)
C8 C9 1.374(7)
C8 H2 0.9500
C9 C10 1.392(7)
C9 H3 0.9500
C10 C23 1.373(8)
C11 C12 1.511(8)
C12 C17 1.421(9)
C13 C16 1.369(6)
C14 C21 1.387(7)
C14 C15 1.404(7)
C15 C18 1.413(6)
C15 C16 1.436(7)
C16 C17 1.497(8)
C17 H6 0.9500
C18 C19 1.381(7)
C18 H10 0.9500
C19 C20 1.386(8)
C19 H9 0.9500
C20 C21 1.374(7)
C20 H8 0.9500
C21 H7 0.9500
C22 C23 1.381(8)
C22 H16 0.9500
C23 H15 0.9500
